data_2019954
loop_
_publ_author_name
'Yakubovich, Olga V.'
'Steele, Ian M.'
'Yakovleva, Ekaterina V.'
'Dimitrova, Olga V.'

_publ_section_title
;
 One-dimensional decavanadate chains in the crystal structure of
 Rb~4~[Na(H~2~O)~6~][HV~10~O~28~]&#x00B7;4H~2~O
;
_journal_coeditor_code RA5004
_journal_issue 6
_journal_name_full 'Acta Crystallographica Section C'
_journal_page_first
;
;
_journal_paper_doi 10.1107/S205322961500844X
_journal_volume 71
_journal_year 2015
_chemical_formula_iupac 'Rb4 [Na (H2 O)6] [H V10 O28], 4H2 O'
_chemical_formula_moiety 'Na O38 Rb4 V10, 21(H)'
_chemical_formula_sum 'H21 Na O38 Rb4 V10'
_chemical_formula_weight 1503.44
_chemical_name_common 'Rubidium sodium decavanadate'
_chemical_name_systematic
;
Tetrarubidium hexaaquasodium hydrogen decavanadate tetrahydrate,
;
_space_group_IT_number 13
_symmetry_cell_setting monoclinic
_symmetry_space_group_name_Hall '-P 2yac'
_symmetry_space_group_name_H-M 'P 1 2/n 1'
_atom_sites_solution_hydrogens difmap
_atom_sites_solution_primary direct
_atom_sites_solution_secondary difmap
_audit_creation_method SHELXL-97
_cell_angle_alpha 90.00
_cell_angle_beta 94.4500(16)
_cell_angle_gamma 90.00
_cell_formula_units_Z 2
_cell_length_a 10.7971(5)
_cell_length_b 11.0286(5)
_cell_length_c 13.7963(6)
_cell_measurement_reflns_used 4067
_cell_measurement_temperature 100(2)
_cell_measurement_theta_max 28.28
_cell_measurement_theta_min 2.31
_cell_volume 1637.87(13)
_computing_cell_refinement
;
SAINT (Bruker, 2002)
;
_computing_data_collection
;
SMART (Bruker, 2002)
;
_computing_data_reduction
;
SAINT (Bruker, 2002)
;
_computing_molecular_graphics
;
DIAMOND (Brandenburg, 2006)
;
_computing_publication_material
;
SHELXL97 (Sheldrick, 2008)
;
_computing_structure_refinement
;
SHELXL97 (Sheldrick, 2008)
;
_computing_structure_solution
;
SIR92 (Altomare <i>et al.</i>,  1999)
;
_diffrn_ambient_temperature 100(2)
_diffrn_detector_area_resol_mean 8.33
_diffrn_measured_fraction_theta_full 0.998
_diffrn_measured_fraction_theta_max 0.998
_diffrn_measurement_device_type 'Bruker Duel Microsource D8 Venture'
_diffrn_measurement_method \w
_diffrn_radiation_monochromator graphite
_diffrn_radiation_source 'fine-focus sealed tube'
_diffrn_radiation_type MoK\a
_diffrn_radiation_wavelength 0.71073
_diffrn_reflns_av_R_equivalents 0.0
_diffrn_reflns_av_sigmaI/netI 0.0231
_diffrn_reflns_limit_h_max 14
_diffrn_reflns_limit_h_min -14
_diffrn_reflns_limit_k_max 14
_diffrn_reflns_limit_k_min 0
_diffrn_reflns_limit_l_max 18
_diffrn_reflns_limit_l_min 0
_diffrn_reflns_number 4067
_diffrn_reflns_theta_full 28.28
_diffrn_reflns_theta_max 28.28
_diffrn_reflns_theta_min 2.31
_exptl_absorpt_coefficient_mu 8.763
_exptl_absorpt_correction_T_max 0.675
_exptl_absorpt_correction_T_min 0.485
_exptl_absorpt_correction_type multi-scan
_exptl_absorpt_process_details
;
(SADABS; Sheldrick, 1996)
;
_exptl_crystal_colour orange
_exptl_crystal_density_diffrn 3.049
_exptl_crystal_density_method 'not measured'
_exptl_crystal_description plate
_exptl_crystal_F_000 1428
_exptl_crystal_size_max 0.12
_exptl_crystal_size_mid 0.08
_exptl_crystal_size_min 0.05
_refine_diff_density_max 1.074
_refine_diff_density_min -0.676
_refine_ls_extinction_method none
_refine_ls_goodness_of_fit_ref 1.702
_refine_ls_hydrogen_treatment refall
_refine_ls_matrix_type full
_refine_ls_number_parameters 280
_refine_ls_number_reflns 4067
_refine_ls_number_restraints 11
_refine_ls_restrained_S_all 1.699
_refine_ls_R_factor_all 0.0413
_refine_ls_R_factor_gt 0.0317
_refine_ls_shift/su_max 0.001
_refine_ls_shift/su_mean 0.000
_refine_ls_structure_factor_coef Fsqd
_refine_ls_weighting_details 'calc w=1/[\s^2^(Fo^2^)+(0.0200P)^2^+0.0000P] where P=(Fo^2^+2Fc^2^)/3'
_refine_ls_weighting_scheme calc
_refine_ls_wR_factor_gt 0.0635
_refine_ls_wR_factor_ref 0.0645
_reflns_number_gt 3523
_reflns_number_total 4067
_reflns_threshold_expression I>2\s(I)
_cod_data_source_file ra5004sup1.cf
_cod_data_source_block I
_cod_original_sg_symbol_H-M 'P 2/n'
_cod_database_code 2019954
_cod_database_fobs_code 2019954

loop_
_symmetry_equiv_pos_as_xyz
'x, y, z'
'-x+1/2, y, -z+1/2'
'-x, -y, -z'
'x-1/2, -y, z-1/2'

loop_
_atom_site_type_symbol
_atom_site_label
_atom_site_fract_x
_atom_site_fract_y
_atom_site_fract_z
_atom_site_U_iso_or_equiv
_atom_site_adp_type
_atom_site_calc_flag
_atom_site_refinement_flags
_atom_site_occupancy
_atom_site_symmetry_multiplicity
V V1 0.40157(5) 0.72260(5) 0.25833(4) 0.00547(11) Uani d . 1 1
Rb Rb1 0.75855(3) 0.77959(3) 0.03544(2) 0.01080(8) Uani d . 1 1
V V3 0.10598(5) 0.72199(5) 0.02107(4) 0.00942(12) Uani d . 1 1
V V4 0.38929(5) 0.72219(5) 0.03483(4) 0.00713(12) Uani d . 1 1
V V5 0.24799(5) 0.92450(5) 0.13965(4) 0.00618(11) Uani d . 1 1
V V2 0.25573(5) 0.51712(5) 0.14128(4) 0.00639(12) Uani d . 1 1
Rb Rb2 0.54113(3) 0.79913(3) -0.24020(2) 0.01195(8) Uani d . 1 1
Na Na1 0.7500 0.99345(15) 0.2500 0.0101(4) Uani d S 1 2
O O1 0.49314(19) 0.72122(18) 0.16453(15) 0.0080(4) Uani d . 1 1
O O2 0.9031(2) 0.9973(2) 0.13562(17) 0.0137(5) Uani d D 1 1
O O3 0.37038(19) 0.55569(18) 0.06091(15) 0.0079(4) Uani d . 1 1
O O4 0.49683(19) 0.72219(18) 0.36108(15) 0.0083(4) Uani d . 1 1
O O5 0.25466(19) 0.37180(19) 0.14267(15) 0.0094(5) Uani d . 1 1
O O6 0.36415(18) 0.55109(18) 0.25682(14) 0.0060(4) Uani d . 1 1
O O7 0.24624(19) 0.72142(18) -0.04499(15) 0.0082(4) Uani d . 1 1
O O8 0.4976(2) 0.72560(19) -0.03851(16) 0.0105(5) Uani d . 1 1
O O9 0.12194(19) 0.55375(19) 0.04649(15) 0.0084(5) Uani d D 1 1
O O10 0.36496(18) 0.89293(18) 0.25627(15) 0.0069(4) Uani d . 1 1
O O11 0.37202(19) 0.88755(19) 0.06156(15) 0.0085(5) Uani d . 1 1
O O12 0.24781(19) 1.07086(19) 0.14068(15) 0.0094(5) Uani d . 1 1
O O13 0.25203(18) 0.72109(18) 0.34656(15) 0.0074(4) Uani d . 1 1
O O14 -0.0068(2) 0.72361(19) -0.06110(16) 0.0116(5) Uani d . 1 1
O O15 0.12369(19) 0.88781(19) 0.04829(15) 0.0086(5) Uani d . 1 1
O O16 0.2500 0.7950(3) -0.2500 0.0165(7) Uani d SD 1 2
O O17 0.7500 0.7759(3) 0.2500 0.0090(6) Uani d SD 1 2
O O18 0.6030(2) 0.9917(2) 0.11687(17) 0.0138(5) Uani d D 1 1
O O19 0.7109(2) 0.5460(2) 0.12259(18) 0.0166(5) Uani d D 1 1
O O20 0.5902(2) 0.4364(2) 0.27005(18) 0.0163(5) Uani d D 1 1
H H1 0.610(4) 1.032(3) 0.0650(16) 0.035(9) Uiso d D 1 1
H H2 0.7832(17) 0.516(4) 0.134(3) 0.044(10) Uiso d D 1 1
H H3 0.240(4) 0.758(3) -0.1970(16) 0.038(9) Uiso d D 1 1
H H4 0.889(4) 1.030(4) 0.0800(13) 0.039(9) Uiso d D 1 1
H H5 0.967(2) 0.952(3) 0.136(3) 0.039(9) Uiso d D 1 1
H H6 0.697(4) 0.509(4) 0.0689(16) 0.044(10) Uiso d D 1 1
H H7 0.538(2) 0.949(3) 0.117(3) 0.035(9) Uiso d D 1 1
H H8 0.621(4) 0.467(4) 0.221(2) 0.051(11) Uiso d D 1 1
H H9 0.521(2) 0.473(4) 0.265(3) 0.051(11) Uiso d D 1 1
H H10 0.810(2) 0.729(3) 0.268(3) 0.038(9) Uiso d D 1 1
H H11 0.069(7) 0.491(7) 0.065(8) 0.12(5) Uiso d PD 0.50 1

loop_
_atom_site_aniso_label
_atom_site_aniso_U_11
_atom_site_aniso_U_22
_atom_site_aniso_U_33
_atom_site_aniso_U_12
_atom_site_aniso_U_13
_atom_site_aniso_U_23
V1 0.0042(2) 0.0053(3) 0.0069(3) 0.0000(2) 0.0001(2) -0.0005(2)
Rb1 0.01140(15) 0.01237(17) 0.00842(15) 0.00124(12) -0.00059(12) -0.00069(12)
V3 0.0068(3) 0.0146(3) 0.0068(3) -0.0016(2) 0.0003(2) -0.0027(2)
V4 0.0069(2) 0.0077(3) 0.0071(3) -0.0008(2) 0.0020(2) -0.0007(2)
V5 0.0070(3) 0.0056(3) 0.0059(2) -0.0002(2) 0.0003(2) 0.0003(2)
V2 0.0079(3) 0.0050(3) 0.0063(3) -0.0003(2) 0.0008(2) -0.0010(2)
Rb2 0.01160(16) 0.01445(16) 0.00942(15) -0.00240(12) -0.00161(12) 0.00034(12)
Na1 0.0115(9) 0.0090(9) 0.0093(9) 0.000 -0.0016(7) 0.000
O1 0.0065(10) 0.0079(11) 0.0099(11) 0.0001(9) 0.0020(9) 0.0010(9)
O2 0.0106(12) 0.0132(12) 0.0174(13) 0.0052(10) 0.0018(10) 0.0016(10)
O3 0.0093(11) 0.0061(11) 0.0087(11) -0.0003(9) 0.0029(9) -0.0009(9)
O4 0.0074(10) 0.0060(11) 0.0115(11) 0.0017(9) 0.0003(9) -0.0015(9)
O5 0.0107(11) 0.0091(11) 0.0082(11) 0.0004(9) -0.0001(9) -0.0017(9)
O6 0.0054(10) 0.0061(11) 0.0068(10) -0.0001(8) 0.0020(8) -0.0001(8)
O7 0.0088(11) 0.0086(11) 0.0073(11) -0.0011(9) 0.0012(9) -0.0008(9)
O8 0.0112(11) 0.0113(11) 0.0094(11) 0.0011(9) 0.0024(9) -0.0004(9)
O9 0.0080(11) 0.0069(11) 0.0104(11) -0.0010(9) 0.0013(9) 0.0008(9)
O10 0.0071(10) 0.0046(11) 0.0087(11) -0.0013(8) -0.0010(9) 0.0003(8)
O11 0.0096(11) 0.0082(11) 0.0079(11) -0.0019(9) 0.0018(9) 0.0008(9)
O12 0.0110(11) 0.0063(11) 0.0110(11) -0.0001(9) 0.0008(9) -0.0023(9)
O13 0.0069(11) 0.0049(11) 0.0107(11) 0.0003(8) 0.0017(9) -0.0004(9)
O14 0.0090(11) 0.0169(13) 0.0089(11) -0.0008(9) 0.0001(9) -0.0041(9)
O15 0.0080(11) 0.0096(11) 0.0083(11) 0.0003(9) 0.0007(9) -0.0008(9)
O16 0.0205(18) 0.0106(18) 0.0189(19) 0.000 0.0042(16) 0.000
O17 0.0090(16) 0.0080(17) 0.0094(16) 0.000 -0.0024(13) 0.000
O18 0.0104(11) 0.0172(13) 0.0131(12) -0.0078(10) -0.0037(10) 0.0075(10)
O19 0.0208(13) 0.0150(13) 0.0139(13) -0.0002(11) 0.0006(11) -0.0048(10)
O20 0.0116(12) 0.0164(13) 0.0214(13) 0.0051(10) 0.0052(11) 0.0022(11)

loop_
_atom_type_symbol
_atom_type_description
_atom_type_scat_dispersion_real
_atom_type_scat_dispersion_imag
_atom_type_scat_source
O O 0.0106 0.0060 'International Tables Vol C Tables 4.2.6.8 and 6.1.1.4'
V V 0.3005 0.5294 'International Tables Vol C Tables 4.2.6.8 and 6.1.1.4'
Rb Rb -0.9393 2.9676 'International Tables Vol C Tables 4.2.6.8 and 6.1.1.4'
Na Na 0.0362 0.0249 'International Tables Vol C Tables 4.2.6.8 and 6.1.1.4'
H H 0.0000 0.0000 'International Tables Vol C Tables 4.2.6.8 and 6.1.1.4'

loop_
_geom_angle_atom_site_label_1
_geom_angle_atom_site_label_2
_geom_angle_atom_site_label_3
_geom_angle_site_symmetry_1
_geom_angle_site_symmetry_3
_geom_angle
_geom_angle_publ_flag
O1 V1 O4 . . 106.81(11) n
O1 V1 O10 . . 97.45(9) n
O4 V1 O10 . . 97.27(9) n
O1 V1 O6 . . 96.73(9) n
O4 V1 O6 . . 96.88(9) n
O10 V1 O6 . . 156.12(9) n
O1 V1 O13 . . 165.51(9) n
O4 V1 O13 . . 87.64(9) n
O10 V1 O13 . . 81.33(8) n
O6 V1 O13 . . 80.14(8) n
O1 V1 O13 . 2 87.15(9) n
O4 V1 O13 . 2 166.02(9) n
O10 V1 O13 . 2 81.25(8) n
O6 V1 O13 . 2 80.38(8) n
O13 V1 O13 . 2 78.39(9) n
V3 V1 V4 2 . 176.00(2) n
O14 V3 O7 . . 105.16(10) n
O14 V3 O15 . . 101.05(10) n
O7 V3 O15 . . 91.59(9) n
O14 V3 O9 . . 101.29(10) n
O7 V3 O9 . . 91.26(9) n
O15 V3 O9 . . 155.89(9) n
O14 V3 O4 . 2 97.69(10) n
O7 V3 O4 . 2 157.15(9) n
O15 V3 O4 . 2 83.83(8) n
O9 V3 O4 . 2 84.30(9) n
O14 V3 O13 . 2 172.40(9) n
O7 V3 O13 . 2 82.43(8) n
O15 V3 O13 . 2 78.05(8) n
O9 V3 O13 . 2 78.61(8) n
O4 V3 O13 2 2 74.72(8) n
O8 V4 O7 . . 104.11(11) n
O8 V4 O11 . . 100.94(10) n
O7 V4 O11 . . 91.76(9) n
O8 V4 O3 . . 103.78(10) n
O7 V4 O3 . . 90.66(9) n
O11 V4 O3 . . 153.76(9) n
O8 V4 O1 . . 100.10(10) n
O7 V4 O1 . . 155.79(9) n
O11 V4 O1 . . 83.60(8) n
O3 V4 O1 . . 83.55(9) n
O8 V4 O13 . 2 174.22(10) n
O7 V4 O13 . 2 81.58(8) n
O11 V4 O13 . 2 77.61(8) n
O3 V4 O13 . 2 76.91(8) n
O1 V4 O13 . 2 74.21(8) n
O12 V5 O15 . . 103.17(10) n
O12 V5 O11 . . 103.27(10) n
O15 V5 O11 . . 94.42(9) n
O12 V5 O10 . 2 99.66(9) n
O15 V5 O10 . 2 90.03(9) n
O11 V5 O10 . 2 154.95(9) n
O12 V5 O10 . . 99.70(10) n
O15 V5 O10 . . 155.26(9) n
O11 V5 O10 . . 89.40(9) n
O10 V5 O10 2 . 76.84(9) n
O12 V5 O13 . 2 174.64(9) n
O15 V5 O13 . 2 80.30(9) n
O11 V5 O13 . 2 80.36(8) n
O10 V5 O13 2 2 76.11(8) n
O10 V5 O13 . 2 76.26(8) n
O5 V2 O3 . . 104.65(10) n
O5 V2 O9 . . 102.32(10) n
O3 V2 O9 . . 92.78(9) n
O5 V2 O6 . . 100.82(10) n
O3 V2 O6 . . 93.51(9) n
O9 V2 O6 . . 153.60(9) n
O5 V2 O6 . 2 99.88(9) n
O3 V2 O6 . 2 154.93(9) n
O9 V2 O6 . 2 86.91(9) n
O6 V2 O6 . 2 76.74(9) n
O5 V2 O13 . 2 174.26(9) n
O3 V2 O13 . 2 80.76(8) n
O9 V2 O13 . 2 79.06(8) n
O6 V2 O13 . 2 76.70(8) n
O6 V2 O13 2 2 74.56(8) n
V2 V2 V4 2 . 121.768(18) n
O18 Na1 O18 2_655 . 179.06(14) n
O18 Na1 O16 . 3_675 90.47(7) n
O18 Na1 O2 . 2_655 93.29(8) n
O18 Na1 O2 . . 86.73(8) n
O16 Na1 O2 3_675 . 88.97(7) n
O2 Na1 O2 2_655 . 177.95(14) n
O18 Na1 O17 . . 89.53(7) n
O2 Na1 O17 . . 91.03(7) n
V1 O1 V4 . . 110.99(11) y
H4 O2 H5 . . 110(4) y
V2 O3 V4 . . 116.32(11) y
V1 O4 V3 . 2 109.65(11) y
V1 O6 V2 . . 108.06(10) y
V1 O6 V2 . 2 108.59(10) y
V2 O6 V2 . 2 99.08(9) y
V4 O7 V3 . . 113.22(11) y
V3 O9 V2 . . 112.72(11) y
V1 O10 V5 . 2 107.36(10) y
V1 O10 V5 . . 107.41(10) y
V5 O10 V5 2 . 99.59(9) y
V5 O11 V4 . . 114.94(11) y
V1 O13 V1 . 2 101.60(9) y
V1 O13 V5 . 2 92.66(8) y
V1 O13 V5 2 2 92.57(8) y
V1 O13 V2 . 2 94.92(8) y
V1 O13 V2 2 2 91.55(8) y
V5 O13 V2 2 2 170.48(10) y
V1 O13 V3 . 2 87.99(7) y
V1 O13 V3 2 2 170.38(10) y
V5 O13 V3 2 2 86.15(7) y
V2 O13 V3 2 2 88.37(7) y
V1 O13 V4 . 2 170.72(11) y
V1 O13 V4 2 2 87.64(7) y
V5 O13 V4 2 2 86.04(7) y
V2 O13 V4 2 2 85.56(7) y
V3 O13 V4 2 2 82.76(7) y
V5 O15 V3 . . 114.55(11) y
H1 O18 H7 . . 114(4) y
H2 O19 H6 . . 94(4) y
H8 O20 H9 . . 98(4) y

loop_
_geom_bond_atom_site_label_1
_geom_bond_atom_site_label_2
_geom_bond_site_symmetry_2
_geom_bond_distance
_geom_bond_publ_flag
V1 O1 . 1.688(2) y
V1 O4 . 1.686(2) y
V1 O10 . 1.919(2) y
V1 O6 . 1.934(2) y
V1 O13 . 2.096(2) y
V1 O13 2 2.115(2) y
V1 V3 2 3.0510(7) n
V1 V4 . 3.0760(7) n
Rb1 O19 . 2.906(3) y
Rb1 O12 3_675 2.933(2) y
Rb1 O5 3_665 2.965(2) y
Rb1 O17 . 2.9689(3) y
Rb1 O4 2_655 2.971(2) y
Rb1 O8 . 2.981(2) y
Rb1 O14 1_655 3.017(2) y
Rb1 O2 . 3.127(2) y
Rb1 O18 . 3.138(3) y
Rb1 O1 . 3.548(2) n
V3 O14 . 1.598(2) y
V3 O7 . 1.827(2) y
V3 O15 . 1.874(2) y
V3 O9 . 1.894(2) y
V3 O4 2 2.039(2) y
V3 O13 2 2.292(2) y
V3 V4 . 3.0501(8) n
V3 V1 2 3.0510(7) n
V3 V5 . 3.1027(8) n
V4 O8 . 1.605(2) y
V4 O7 . 1.826(2) y
V4 O11 . 1.873(2) y
V4 O3 . 1.885(2) y
V4 O1 . 2.037(2) y
V4 O13 2 2.322(2) y
V4 V2 . 3.1113(7) n
V5 O12 . 1.614(2) y
V5 O15 . 1.814(2) y
V5 O11 . 1.829(2) y
V5 O10 2 1.985(2) y
V5 O10 . 1.997(2) y
V5 O13 2 2.251(2) y
V5 V5 2 3.0417(10) n
V2 O5 . 1.603(2) y
V2 O3 . 1.776(2) y
V2 O9 . 1.915(2) y
V2 O6 . 1.940(2) y
V2 O6 2 2.019(2) y
V2 O13 2 2.258(2) y
V2 V2 2 3.0120(10) y
Rb2 O14 2_554 2.862(2) y
Rb2 O12 3_675 2.941(2) y
Rb2 O20 3_665 2.972(2) y
Rb2 O8 . 2.970(2) y
Rb2 O5 3_665 3.125(2) y
Rb2 O2 4_575 3.130(2) y
Rb2 O16 . 3.1361(3) y
Rb2 O12 4_675 3.210(2) y
Rb2 O18 3_675 3.324(3) y
Rb2 O5 4_665 3.473(2) n
Rb2 O10 3_675 3.556(2) n
Na1 O18 2_655 2.332(2) n
Na1 O18 . 2.332(2) y
Na1 O16 3_675 2.333(4) y
Na1 O2 2_655 2.373(2) n
Na1 O2 . 2.373(2) y
Na1 O17 . 2.399(3) y
O2 H4 . 0.8500(10) y
O2 H5 . 0.8500(11) y
O9 H11 . 0.9500(10) y
O16 H3 . 0.8501(10) y
O17 H10 . 0.8499(10) y
O18 H1 . 0.8500(10) y
O18 H7 . 0.8499(10) y
O19 H2 . 0.8500(11) y
O19 H6 . 0.8499(10) y
O20 H8 . 0.8499(10) y
O20 H9 . 0.8499(10) y

loop_
_geom_hbond_atom_site_label_D
_geom_hbond_atom_site_label_H
_geom_hbond_atom_site_label_A
_geom_hbond_site_symmetry_A
_geom_hbond_distance_DH
_geom_hbond_distance_HA
_geom_hbond_distance_DA
_geom_hbond_angle_DHA
_geom_hbond_publ_flag
O18 H1 O11 3_675 0.8499(10) 1.980(10) 2.830(3) 175(4) yes
O18 H7 O11 . 0.8499(10) 2.005(17) 2.798(3) 155(4) yes
O19 H2 O20 2_655 0.8500(11) 2.03(2) 2.788(4) 149(4) yes
O19 H6 O3 3_665 0.8499(10) 2.010(10) 2.845(3) 167(4) yes
O19 H6 O7 3_665 0.8499(10) 2.64(4) 3.183(3) 123(3) yes
O16 H3 O7 . 0.8501(10) 2.132(15) 2.946(2) 160(4) yes
O2 H4 O15 3_675 0.8500(10) 1.985(6) 2.831(3) 173(4) yes
O2 H5 O4 2_655 0.8500(11) 2.56(3) 3.220(3) 135(3) yes
O2 H5 O10 2_655 0.8500(11) 2.35(3) 3.040(3) 139(4) yes
O2 H5 O15 1_655 0.8500(11) 2.27(2) 3.005(3) 145(4) yes
O20 H8 O19 . 0.8499(10) 1.934(8) 2.777(3) 171(4) yes
O20 H9 O6 . 0.8499(10) 1.893(3) 2.742(3) 178(5) yes
O17 H10 O1 2_655 0.8499(10) 2.26(2) 2.990(2) 144(3) yes
O17 H10 O19 2_655 0.8499(10) 2.54(3) 3.096(3) 124(3) yes
O9 H11 O9 3_565 0.9500(10) 2.52(9) 3.076(4) 117(7) yes
O9 H11 O14 3_565 0.9500(10) 2.45(6) 3.314(3) 150(9) yes
